data_7029558
loop_
_publ_author_name
'Beattie, J. W.'
'White, D. S.'
'Bheemaraju, A.'
'Martin, P. D.'
'Groysman, S.'

_publ_section_title
;
 Recyclable chemosensor for oxalate based on bimetallic complexes of a
 dinucleating bis(iminopyridine) ligand.
;
_journal_issue 21
_journal_name_full 'Dalton transactions (Cambridge, England : 2003)'
_journal_page_first 7979
_journal_page_last 7986
_journal_paper_doi 10.1039/c4dt00577e
_journal_volume 43
_journal_year 2014
_chemical_formula_sum 'C25 H26 Br2 N2 Ni'
_chemical_formula_weight 573.01
_chemical_name_systematic
;
 ?
;
_space_group_crystal_system monoclinic
_space_group_IT_number 14
_space_group_name_Hall '-P 2ybc'
_space_group_name_H-M_alt 'P 1 21/c 1'
_symmetry_space_group_name_Hall '-P 2ybc'
_symmetry_space_group_name_H-M 'P 1 21/c 1'
_atom_sites_solution_hydrogens geom
_audit_creation_method SHELXL-2013
_cell_angle_alpha 90
_cell_angle_beta 106.357(5)
_cell_angle_gamma 90
_cell_formula_units_Z 4
_cell_length_a 15.3126(18)
_cell_length_b 9.0515(11)
_cell_length_c 18.877(2)
_cell_measurement_temperature 100(2)
_cell_volume 2510.5(5)
_computing_structure_refinement 'SHELXL-2013 (Sheldrick, 2013)'
_diffrn_ambient_temperature 100(2)
_diffrn_measured_fraction_theta_full 0.818
_diffrn_measured_fraction_theta_max 0.996
_diffrn_radiation_type MoK\a
_diffrn_radiation_wavelength 0.71073
_diffrn_reflns_av_R_equivalents 0.0612
_diffrn_reflns_av_unetI/netI 0.0332
_diffrn_reflns_Laue_measured_fraction_full 0.818
_diffrn_reflns_Laue_measured_fraction_max 0.996
_diffrn_reflns_limit_h_max 16
_diffrn_reflns_limit_h_min -17
_diffrn_reflns_limit_k_max 10
_diffrn_reflns_limit_k_min -10
_diffrn_reflns_limit_l_max 21
_diffrn_reflns_limit_l_min -18
_diffrn_reflns_number 47997
_diffrn_reflns_point_group_measured_fraction_full 0.818
_diffrn_reflns_point_group_measured_fraction_max 0.996
_diffrn_reflns_theta_full 25.242
_diffrn_reflns_theta_max 23.560
_diffrn_reflns_theta_min 1.386
_exptl_absorpt_coefficient_mu 3.969
_exptl_absorpt_correction_T_max 0.692
_exptl_absorpt_correction_T_min 0.437
_exptl_absorpt_correction_type multi-scan
_exptl_crystal_density_diffrn 1.516
_exptl_crystal_F_000 1152
_exptl_crystal_size_max 0.250
_exptl_crystal_size_mid 0.200
_exptl_crystal_size_min 0.100
_refine_diff_density_max 0.939
_refine_diff_density_min -0.896
_refine_diff_density_rms 0.101
_refine_ls_extinction_method none
_refine_ls_goodness_of_fit_ref 1.093
_refine_ls_hydrogen_treatment constr
_refine_ls_matrix_type full
_refine_ls_number_parameters 297
_refine_ls_number_reflns 3725
_refine_ls_number_restraints 480
_refine_ls_restrained_S_all 1.045
_refine_ls_R_factor_all 0.0576
_refine_ls_R_factor_gt 0.0404
_refine_ls_shift/su_max 0.000
_refine_ls_shift/su_mean 0.000
_refine_ls_structure_factor_coef Fsqd
_refine_ls_weighting_details
;
 w=1/[\s^2^(Fo^2^)+(0.0516P)^2^+4.9961P]
 where P=(Fo^2^+2Fc^2^)/3
;
_refine_ls_weighting_scheme calc
_refine_ls_wR_factor_gt 0.0996
_refine_ls_wR_factor_ref 0.1077
_reflns_Friedel_coverage 0.000
_reflns_number_gt 2987
_reflns_number_total 3725
_reflns_threshold_expression 'I > 2\s(I)'
_cod_data_source_file c4dt00577e2.cif
_cod_data_source_block sg28
_cod_depositor_comments 'Adding full bibliography for 7029558--7029562.cif.'
_cod_database_code 7029558
_shelx_space_group_comment
;
The symmetry employed for this shelxl refinement is uniquely defined
by the following loop, which should always be used as a source of
symmetry information in preference to the above space-group names.
They are only intended as comments.
;
_shelx_estimated_absorpt_t_min 0.437
_shelx_estimated_absorpt_t_max 0.692
_shelxl_version_number 2013-2

loop_
_space_group_symop_operation_xyz
'x, y, z'
'-x, y+1/2, -z+1/2'
'-x, -y, -z'
'x, -y-1/2, z-1/2'

loop_
_atom_site_label
_atom_site_type_symbol
_atom_site_fract_x
_atom_site_fract_y
_atom_site_fract_z
_atom_site_U_iso_or_equiv
_atom_site_adp_type
_atom_site_occupancy
_atom_site_site_symmetry_order
_atom_site_calc_flag
_atom_site_refinement_flags_posn
_atom_site_refinement_flags_adp
_atom_site_refinement_flags_occupancy
_atom_site_disorder_assembly
_atom_site_disorder_group
Br1 Br 0.48493(3) 0.12234(7) 0.15015(3) 0.04490(19) Uani 1 1 d . U . . .
Br2 Br 0.29482(4) 0.38977(7) 0.22066(4) 0.0682(3) Uani 1 1 d . U . . .
Ni1 Ni 0.36782(4) 0.17623(7) 0.20148(3) 0.02537(18) Uani 1 1 d . U . . .
N1 N 0.2856(2) -0.0008(4) 0.18238(18) 0.0183(8) Uani 1 1 d . U . . .
C1 C 0.3075(3) -0.0941(5) 0.2420(2) 0.0237(10) Uani 1 1 d . U . . .
C2 C 0.3791(3) -0.0388(5) 0.3051(2) 0.0271(11) Uani 1 1 d . U . . .
H2 H 0.3985 -0.0954 0.3492 0.033 Uiso 1 1 calc R U . . .
N2 N 0.4145(3) 0.0847(5) 0.3002(2) 0.0297(9) Uani 1 1 d . U . . .
C4 C 0.4872(4) 0.1499(6) 0.3617(3) 0.0420(14) Uani 1 1 d . U . . .
H4A H 0.4737 0.2558 0.3666 0.050 Uiso 1 1 calc R U . . .
H4B H 0.5460 0.1433 0.3497 0.050 Uiso 1 1 calc R U . . .
C5 C 0.4957(3) 0.0736(6) 0.4340(3) 0.0363(12) Uani 1 1 d . U . . .
C6 C 0.5600(3) -0.0350(6) 0.4597(3) 0.0381(13) Uani 1 1 d . U . . .
H6 H 0.6019 -0.0594 0.4327 0.046 Uiso 1 1 calc R U . . .
C7 C 0.4362(4) 0.1085(6) 0.4751(3) 0.0384(13) Uani 1 1 d . U . . .
H7 H 0.3922 0.1840 0.4582 0.046 Uiso 1 1 calc R U . . .
C8 C 0.2656(3) -0.2262(5) 0.2431(3) 0.0312(11) Uani 1 1 d . U . . .
H8 H 0.2843 -0.2902 0.2845 0.037 Uiso 1 1 calc R U . . .
C9 C 0.1948(3) -0.2647(5) 0.1822(3) 0.0347(12) Uani 1 1 d . U . . .
H9 H 0.1628 -0.3549 0.1815 0.042 Uiso 1 1 calc R U . . .
C10 C 0.1717(3) -0.1710(5) 0.1229(3) 0.0296(11) Uani 1 1 d . U . . .
H10 H 0.1228 -0.1963 0.0812 0.035 Uiso 1 1 calc R U . . .
C11 C 0.2183(3) -0.0402(5) 0.1226(2) 0.0196(9) Uani 1 1 d . U . . .
C12 C 0.1971(3) 0.0571(5) 0.0561(2) 0.0214(10) Uani 1 1 d . U . . .
C13 C 0.2360(3) 0.0225(5) -0.0007(2) 0.0266(10) Uani 1 1 d . U . . .
C14 C 0.2101(3) 0.1052(6) -0.0655(3) 0.0374(12) Uani 1 1 d . U . . .
H14 H 0.2362 0.0828 -0.1044 0.045 Uiso 1 1 calc R U . . .
C15 C 0.1477(4) 0.2186(6) -0.0748(3) 0.0459(14) Uani 1 1 d . U . . .
C18 C 0.1115(4) 0.2503(6) -0.0177(3) 0.0401(13) Uani 1 1 d . U . . .
H18 H 0.0694 0.3295 -0.0235 0.048 Uiso 1 1 calc R U . . .
C19 C 0.1337(3) 0.1716(5) 0.0481(2) 0.0275(11) Uani 1 1 d . U . . .
C20 C 0.0851(3) 0.2031(5) 0.1062(3) 0.0353(12) Uani 1 1 d . U . . .
H20 H 0.1279 0.1787 0.1555 0.042 Uiso 1 1 calc R U . . .
C21 C 0.0018(3) 0.1037(6) 0.0949(3) 0.0437(14) Uani 1 1 d . U . . .
H21A H -0.0418 0.1261 0.0471 0.066 Uiso 1 1 calc R U . . .
H21B H -0.0268 0.1212 0.1345 0.066 Uiso 1 1 calc R U . . .
H21C H 0.0205 0.0001 0.0958 0.066 Uiso 1 1 calc R U . . .
C22 C 0.0570(4) 0.3641(6) 0.1082(4) 0.065(2) Uani 1 1 d . U . . .
H22A H 0.1095 0.4280 0.1106 0.097 Uiso 1 1 calc R U . . .
H22B H 0.0356 0.3810 0.1518 0.097 Uiso 1 1 calc R U . . .
H22C H 0.0081 0.3870 0.0635 0.097 Uiso 1 1 calc R U . . .
C23 C 0.3012(3) -0.1055(6) 0.0045(3) 0.0331(12) Uani 1 1 d . U . . .
H23 H 0.3279 -0.1291 0.0580 0.040 Uiso 1 1 calc R U . . .
C24 C 0.2506(4) -0.2420(6) -0.0329(3) 0.0467(14) Uani 1 1 d . U . . .
H24A H 0.2041 -0.2697 -0.0087 0.070 Uiso 1 1 calc R U . . .
H24B H 0.2937 -0.3237 -0.0289 0.070 Uiso 1 1 calc R U . . .
H24C H 0.2214 -0.2206 -0.0851 0.070 Uiso 1 1 calc R U . . .
C25 C 0.3795(3) -0.0696(8) -0.0276(3) 0.0521(16) Uani 1 1 d . U . . .
H25A H 0.3561 -0.0584 -0.0812 0.078 Uiso 1 1 calc R U . . .
H25B H 0.4242 -0.1500 -0.0162 0.078 Uiso 1 1 calc R U . . .
H25C H 0.4087 0.0226 -0.0060 0.078 Uiso 1 1 calc R U . . .
C16 C 0.1174(5) 0.3055(8) -0.1452(3) 0.078(2) Uani 1 1 d D U . . .
H16 H 0.1493 0.2498 -0.1763 0.093 Uiso 1 1 calc R U . A 1
C64 C 0.1656(18) 0.451(2) -0.1392(14) 0.044(5) Uani 0.4 1 d D U P B 1
H64A H 0.2313 0.4356 -0.1197 0.066 Uiso 0.4 1 calc R U P B 1
H64B H 0.1446 0.5162 -0.1059 0.066 Uiso 0.4 1 calc R U P B 1
H64C H 0.1523 0.4968 -0.1882 0.066 Uiso 0.4 1 calc R U P B 1
C65 C 0.0276(9) 0.2986(17) -0.1904(8) 0.037(4) Uani 0.4 1 d D U P B 1
H65A H -0.0130 0.3458 -0.1652 0.055 Uiso 0.4 1 calc R U P B 1
H65B H 0.0098 0.1951 -0.2006 0.055 Uiso 0.4 1 calc R U P B 1
H65C H 0.0232 0.3502 -0.2369 0.055 Uiso 0.4 1 calc R U P B 1
C66 C 0.0531(7) 0.2185(15) -0.2031(6) 0.060(4) Uani 0.6 1 d D U P B 2
H66A H 0.0303 0.2796 -0.2473 0.090 Uiso 0.6 1 calc R U P B 2
H66B H 0.0019 0.1865 -0.1852 0.090 Uiso 0.6 1 calc R U P B 2
H66C H 0.0843 0.1316 -0.2153 0.090 Uiso 0.6 1 calc R U P B 2
C67 C 0.1804(14) 0.4082(19) -0.1607(11) 0.064(5) Uani 0.6 1 d D U P B 2
H67A H 0.1485 0.4728 -0.2015 0.096 Uiso 0.6 1 calc R U P B 2
H67B H 0.2285 0.3542 -0.1747 0.096 Uiso 0.6 1 calc R U P B 2
H67C H 0.2074 0.4680 -0.1167 0.096 Uiso 0.6 1 calc R U P B 2

loop_
_atom_site_aniso_label
_atom_site_aniso_U_11
_atom_site_aniso_U_22
_atom_site_aniso_U_33
_atom_site_aniso_U_23
_atom_site_aniso_U_13
_atom_site_aniso_U_12
Br1 0.0266(3) 0.0674(4) 0.0402(3) 0.0062(3) 0.0088(2) -0.0072(3)
Br2 0.0519(4) 0.0334(4) 0.0943(6) -0.0275(3) -0.0205(4) 0.0079(3)
Ni1 0.0222(3) 0.0268(4) 0.0214(3) 0.0032(3) -0.0031(2) -0.0048(3)
N1 0.0123(18) 0.021(2) 0.0195(18) -0.0015(15) 0.0008(14) 0.0015(15)
C1 0.027(3) 0.020(3) 0.021(2) 0.0002(19) 0.0025(19) 0.0058(19)
C2 0.033(3) 0.028(3) 0.016(2) 0.0021(19) 0.0005(19) 0.000(2)
N2 0.031(2) 0.034(3) 0.0162(19) 0.0009(17) -0.0060(16) -0.0053(18)
C4 0.043(3) 0.043(3) 0.026(3) -0.001(2) -0.012(2) -0.016(3)
C5 0.035(3) 0.043(3) 0.020(2) -0.002(2) -0.011(2) -0.011(2)
C6 0.038(3) 0.044(3) 0.023(3) -0.007(2) -0.005(2) -0.009(2)
C7 0.039(3) 0.033(3) 0.029(3) -0.003(2) -0.013(2) -0.003(2)
C8 0.045(3) 0.022(3) 0.024(2) 0.003(2) 0.004(2) -0.002(2)
C9 0.043(3) 0.021(3) 0.036(3) -0.002(2) 0.004(2) -0.009(2)
C10 0.032(3) 0.025(3) 0.026(2) -0.002(2) -0.001(2) -0.003(2)
C11 0.016(2) 0.021(2) 0.021(2) -0.0020(18) 0.0030(18) 0.0046(18)
C12 0.017(2) 0.020(2) 0.021(2) -0.0017(18) -0.0045(18) -0.0024(18)
C13 0.020(2) 0.033(3) 0.022(2) 0.000(2) -0.0026(19) -0.007(2)
C14 0.035(3) 0.049(3) 0.024(3) 0.005(2) 0.002(2) -0.012(2)
C15 0.052(4) 0.037(3) 0.032(3) 0.012(2) -0.014(2) -0.009(3)
C18 0.041(3) 0.023(3) 0.040(3) 0.000(2) -0.017(2) 0.003(2)
C19 0.025(3) 0.022(3) 0.027(2) -0.004(2) -0.0078(19) 0.000(2)
C20 0.025(3) 0.035(3) 0.034(3) -0.014(2) -0.010(2) 0.011(2)
C21 0.023(3) 0.062(4) 0.039(3) -0.023(3) -0.002(2) 0.005(2)
C22 0.056(4) 0.044(4) 0.075(5) -0.028(3) -0.013(3) 0.023(3)
C23 0.022(3) 0.052(3) 0.024(3) -0.002(2) 0.004(2) 0.008(2)
C24 0.035(3) 0.050(3) 0.052(3) -0.011(3) 0.006(3) 0.016(3)
C25 0.028(3) 0.094(5) 0.036(3) -0.002(3) 0.011(2) 0.005(3)
C16 0.106(5) 0.062(4) 0.040(3) 0.028(3) -0.020(4) -0.014(4)
C64 0.042(10) 0.067(11) 0.023(14) 0.026(8) 0.011(8) 0.002(9)
C65 0.052(8) 0.024(9) 0.032(8) 0.016(6) 0.008(6) 0.013(6)
C66 0.023(6) 0.107(11) 0.038(6) 0.043(7) -0.012(5) -0.011(6)
C67 0.065(11) 0.089(12) 0.032(11) 0.023(7) 0.003(6) -0.014(9)

loop_
_atom_type_symbol
_atom_type_description
_atom_type_scat_dispersion_real
_atom_type_scat_dispersion_imag
_atom_type_scat_source
C C 0.0033 0.0016 'International Tables Vol C Tables 4.2.6.8 and 6.1.1.4'
H H 0.0000 0.0000 'International Tables Vol C Tables 4.2.6.8 and 6.1.1.4'
N N 0.0061 0.0033 'International Tables Vol C Tables 4.2.6.8 and 6.1.1.4'
Ni Ni 0.3393 1.1124 'International Tables Vol C Tables 4.2.6.8 and 6.1.1.4'
Br Br -0.2901 2.4595 'International Tables Vol C Tables 4.2.6.8 and 6.1.1.4'

loop_
_geom_angle_atom_site_label_1
_geom_angle_atom_site_label_2
_geom_angle_atom_site_label_3
_geom_angle
_geom_angle_site_symmetry_1
_geom_angle_site_symmetry_3
N2 Ni1 N1 82.93(15) . .
N2 Ni1 Br2 105.35(12) . .
N1 Ni1 Br2 112.92(10) . .
N2 Ni1 Br1 100.88(12) . .
N1 Ni1 Br1 106.07(10) . .
Br2 Ni1 Br1 134.96(4) . .
C11 N1 C1 118.5(4) . .
C11 N1 Ni1 131.1(3) . .
C1 N1 Ni1 110.4(3) . .
C8 C1 N1 123.1(4) . .
C8 C1 C2 122.5(4) . .
N1 C1 C2 114.4(4) . .
N2 C2 C1 119.0(4) . .
N2 C2 H2 120.5 . .
C1 C2 H2 120.5 . .
C2 N2 C4 122.6(4) . .
C2 N2 Ni1 113.1(3) . .
C4 N2 Ni1 124.2(3) . .
N2 C4 C5 112.4(4) . .
N2 C4 H4A 109.1 . .
C5 C4 H4A 109.1 . .
N2 C4 H4B 109.1 . .
C5 C4 H4B 109.1 . .
H4A C4 H4B 107.8 . .
C6 C5 C7 118.7(5) . .
C6 C5 C4 121.2(5) . .
C7 C5 C4 120.0(5) . .
C5 C6 C7 120.1(5) . 3_656
C5 C6 H6 119.9 . .
C7 C6 H6 119.9 3_656 .
C6 C7 C5 121.1(5) 3_656 .
C6 C7 H7 119.4 3_656 .
C5 C7 H7 119.4 . .
C1 C8 C9 118.2(4) . .
C1 C8 H8 120.9 . .
C9 C8 H8 120.9 . .
C10 C9 C8 118.9(5) . .
C10 C9 H9 120.5 . .
C8 C9 H9 120.5 . .
C9 C10 C11 121.3(4) . .
C9 C10 H10 119.3 . .
C11 C10 H10 119.3 . .
N1 C11 C10 119.9(4) . .
N1 C11 C12 118.9(4) . .
C10 C11 C12 121.2(4) . .
C19 C12 C13 120.9(4) . .
C19 C12 C11 120.5(4) . .
C13 C12 C11 118.3(4) . .
C14 C13 C12 118.4(5) . .
C14 C13 C23 119.2(4) . .
C12 C13 C23 122.4(4) . .
C15 C14 C13 121.8(5) . .
C15 C14 H14 119.1 . .
C13 C14 H14 119.1 . .
C18 C15 C14 118.3(5) . .
C18 C15 C16 119.5(6) . .
C14 C15 C16 122.2(6) . .
C15 C18 C19 122.9(5) . .
C15 C18 H18 118.5 . .
C19 C18 H18 118.5 . .
C18 C19 C12 117.7(5) . .
C18 C19 C20 120.3(4) . .
C12 C19 C20 121.9(4) . .
C19 C20 C22 113.4(5) . .
C19 C20 C21 110.4(4) . .
C22 C20 C21 109.7(4) . .
C19 C20 H20 107.7 . .
C22 C20 H20 107.7 . .
C21 C20 H20 107.7 . .
C20 C21 H21A 109.5 . .
C20 C21 H21B 109.5 . .
H21A C21 H21B 109.5 . .
C20 C21 H21C 109.5 . .
H21A C21 H21C 109.5 . .
H21B C21 H21C 109.5 . .
C20 C22 H22A 109.5 . .
C20 C22 H22B 109.5 . .
H22A C22 H22B 109.5 . .
C20 C22 H22C 109.5 . .
H22A C22 H22C 109.5 . .
H22B C22 H22C 109.5 . .
C13 C23 C25 112.9(4) . .
C13 C23 C24 110.5(4) . .
C25 C23 C24 110.1(4) . .
C13 C23 H23 107.7 . .
C25 C23 H23 107.7 . .
C24 C23 H23 107.7 . .
C23 C24 H24A 109.5 . .
C23 C24 H24B 109.5 . .
H24A C24 H24B 109.5 . .
C23 C24 H24C 109.5 . .
H24A C24 H24C 109.5 . .
H24B C24 H24C 109.5 . .
C23 C25 H25A 109.5 . .
C23 C25 H25B 109.5 . .
H25A C25 H25B 109.5 . .
C23 C25 H25C 109.5 . .
H25A C25 H25C 109.5 . .
H25B C25 H25C 109.5 . .
C67 C16 C66 122.9(10) . .
C65 C16 C64 117.5(14) . .
C65 C16 C15 121.5(9) . .
C67 C16 C15 117.7(10) . .
C66 C16 C15 110.6(6) . .
C64 C16 C15 111.8(12) . .
C65 C16 H16 100.2 . .
C64 C16 H16 100.2 . .
C15 C16 H16 100.2 . .
C16 C64 H64A 109.5 . .
C16 C64 H64B 109.5 . .
H64A C64 H64B 109.5 . .
C16 C64 H64C 109.5 . .
H64A C64 H64C 109.5 . .
H64B C64 H64C 109.5 . .
C16 C65 H65A 109.5 . .
C16 C65 H65B 109.5 . .
H65A C65 H65B 109.5 . .
C16 C65 H65C 109.5 . .
H65A C65 H65C 109.5 . .
H65B C65 H65C 109.5 . .
C16 C66 H66A 109.5 . .
C16 C66 H66B 109.5 . .
H66A C66 H66B 109.5 . .
C16 C66 H66C 109.5 . .
H66A C66 H66C 109.5 . .
H66B C66 H66C 109.5 . .
C16 C67 H67A 109.5 . .
C16 C67 H67B 109.5 . .
H67A C67 H67B 109.5 . .
C16 C67 H67C 109.5 . .
H67A C67 H67C 109.5 . .
H67B C67 H67C 109.5 . .

loop_
_geom_bond_atom_site_label_1
_geom_bond_atom_site_label_2
_geom_bond_distance
_geom_bond_site_symmetry_2
Br1 Ni1 2.3177(8) .
Br2 Ni1 2.3118(9) .
Ni1 N2 1.980(4) .
Ni1 N1 2.007(3) .
N1 C11 1.345(5) .
N1 C1 1.371(6) .
C1 C8 1.360(7) .
C1 C2 1.461(6) .
C2 N2 1.258(6) .
C2 H2 0.9500 .
N2 C4 1.485(6) .
C4 C5 1.502(7) .
C4 H4A 0.9900 .
C4 H4B 0.9900 .
C5 C6 1.380(7) .
C5 C7 1.389(8) .
C6 C7 1.386(7) 3_656
C6 H6 0.9500 .
C7 C6 1.386(7) 3_656
C7 H7 0.9500 .
C8 C9 1.384(7) .
C8 H8 0.9500 .
C9 C10 1.368(7) .
C9 H9 0.9500 .
C10 C11 1.382(7) .
C10 H10 0.9500 .
C11 C12 1.493(6) .
C12 C19 1.399(6) .
C12 C13 1.403(6) .
C13 C14 1.393(7) .
C13 C23 1.514(7) .
C14 C15 1.380(8) .
C14 H14 0.9500 .
C15 C18 1.375(8) .
C15 C16 1.499(7) .
C18 C19 1.388(7) .
C18 H18 0.9500 .
C19 C20 1.517(7) .
C20 C22 1.523(7) .
C20 C21 1.525(7) .
C20 H20 1.0000 .
C21 H21A 0.9800 .
C21 H21B 0.9800 .
C21 H21C 0.9800 .
C22 H22A 0.9800 .
C22 H22B 0.9800 .
C22 H22C 0.9800 .
C23 C25 1.523(7) .
C23 C24 1.523(7) .
C23 H23 1.0000 .
C24 H24A 0.9800 .
C24 H24B 0.9800 .
C24 H24C 0.9800 .
C25 H25A 0.9800 .
C25 H25B 0.9800 .
C25 H25C 0.9800 .
C16 C65 1.402(13) .
C16 C67 1.428(14) .
C16 C66 1.477(12) .
C16 C64 1.499(16) .
C16 H16 1.0000 .
C64 H64A 0.9800 .
C64 H64B 0.9800 .
C64 H64C 0.9800 .
C65 H65A 0.9800 .
C65 H65B 0.9800 .
C65 H65C 0.9800 .
C66 H66A 0.9800 .
C66 H66B 0.9800 .
C66 H66C 0.9800 .
C67 H67A 0.9800 .
C67 H67B 0.9800 .
C67 H67C 0.9800 .

loop_
_geom_hbond_atom_site_label_D
_geom_hbond_atom_site_label_H
_geom_hbond_atom_site_label_A
_geom_hbond_distance_DH
_geom_hbond_distance_HA
_geom_hbond_distance_DA
_geom_hbond_angle_DHA
_geom_hbond_site_symmetry_A
C2 H2 Br1 0.95 3.11 3.669(5) 118.9 2_645
C2 H2 Br1 0.95 3.11 3.669(5) 118.9 2_645
C2 H2 Br1 0.95 3.11 3.669(5) 118.9 2_645

loop_
_geom_torsion_atom_site_label_1
_geom_torsion_atom_site_label_2
_geom_torsion_atom_site_label_3
_geom_torsion_atom_site_label_4
_geom_torsion
_geom_torsion_site_symmetry_4
C11 N1 C1 C8 1.4(6) .
Ni1 N1 C1 C8 -177.0(4) .
C11 N1 C1 C2 -177.7(4) .
Ni1 N1 C1 C2 3.9(5) .
C8 C1 C2 N2 -179.7(5) .
N1 C1 C2 N2 -0.6(6) .
C1 C2 N2 C4 179.6(5) .
C1 C2 N2 Ni1 -3.2(6) .
C2 N2 C4 C5 -14.7(7) .
Ni1 N2 C4 C5 168.4(4) .
N2 C4 C5 C6 97.1(6) .
N2 C4 C5 C7 -80.7(6) .
C7 C5 C6 C7 0.9(8) 3_656
C4 C5 C6 C7 -177.0(4) 3_656
C6 C5 C7 C6 -0.9(8) 3_656
C4 C5 C7 C6 177.0(4) 3_656
N1 C1 C8 C9 -2.9(7) .
C2 C1 C8 C9 176.2(5) .
C1 C8 C9 C10 1.8(7) .
C8 C9 C10 C11 0.7(8) .
C1 N1 C11 C10 1.2(6) .
Ni1 N1 C11 C10 179.2(3) .
C1 N1 C11 C12 -177.0(4) .
Ni1 N1 C11 C12 0.9(6) .
C9 C10 C11 N1 -2.3(7) .
C9 C10 C11 C12 175.9(5) .
N1 C11 C12 C19 -89.5(5) .
C10 C11 C12 C19 92.3(5) .
N1 C11 C12 C13 96.1(5) .
C10 C11 C12 C13 -82.2(5) .
C19 C12 C13 C14 0.1(6) .
C11 C12 C13 C14 174.4(4) .
C19 C12 C13 C23 -176.9(4) .
C11 C12 C13 C23 -2.5(6) .
C12 C13 C14 C15 -0.1(7) .
C23 C13 C14 C15 176.9(5) .
C13 C14 C15 C18 0.6(8) .
C13 C14 C15 C16 -178.2(5) .
C14 C15 C18 C19 -1.2(8) .
C16 C15 C18 C19 177.7(5) .
C15 C18 C19 C12 1.1(7) .
C15 C18 C19 C20 -174.5(5) .
C13 C12 C19 C18 -0.6(6) .
C11 C12 C19 C18 -174.8(4) .
C13 C12 C19 C20 175.0(4) .
C11 C12 C19 C20 0.8(6) .
C18 C19 C20 C22 -32.4(6) .
C12 C19 C20 C22 152.1(4) .
C18 C19 C20 C21 91.2(5) .
C12 C19 C20 C21 -84.3(5) .
C14 C13 C23 C25 42.5(6) .
C12 C13 C23 C25 -140.6(4) .
C14 C13 C23 C24 -81.3(6) .
C12 C13 C23 C24 95.6(5) .
C18 C15 C16 C65 -65.0(11) .
C14 C15 C16 C65 113.9(10) .
C18 C15 C16 C67 108.3(11) .
C14 C15 C16 C67 -72.9(11) .
C18 C15 C16 C66 -103.2(9) .
C14 C15 C16 C66 75.6(9) .
C18 C15 C16 C64 81.0(12) .
C14 C15 C16 C64 -100.2(12) .
